data_2022800
loop_
_publ_author_name
'Siddiqui, Shaziyaparveen K.'
'Ramana, C. V.'
'Gonnade, Rajesh G.'

_publ_section_title
;
 Crystal structure of 1-(4-bromophenyl)but-3-yn-1-one
;
_journal_coeditor_code DX2053
_journal_issue 7
_journal_name_full 'Acta Crystallographica Section E Crystallographic Communications'
_journal_paper_doi 10.1107/S205698902300508X
_journal_volume 79
_journal_year 2023
_chemical_formula_iupac 'C10 H7 Br O'
_chemical_formula_moiety 'C10 H7 Br O'
_chemical_formula_sum 'C10 H7 Br O'
_chemical_formula_weight 223.07
_chemical_name_systematic
;
1-(4-Bromophenyl)but-3-yn-1-one
;
_space_group_crystal_system monoclinic
_space_group_IT_number 14
_space_group_name_Hall '-P 2yn'
_space_group_name_H-M_alt 'P 1 21/n 1'
_atom_sites_solution_hydrogens mixed
_atom_sites_solution_primary direct
_audit_creation_method SHELXL-2014/7
_cell_angle_alpha 90
_cell_angle_beta 92.252(8)
_cell_angle_gamma 90
_cell_formula_units_Z 4
_cell_length_a 4.471(2)
_cell_length_b 9.032(4)
_cell_length_c 21.652(11)
_cell_measurement_reflns_used 1876
_cell_measurement_temperature 297(2)
_cell_measurement_theta_max 24.9185
_cell_measurement_theta_min 2.4415
_cell_volume 873.7(7)
_computing_cell_refinement
;
SAINT-Plus (Bruker, 2016)
;
_computing_data_collection
;
APEX3 (Bruker, 2016)
;
_computing_data_reduction
;
SAINT-Plus (Bruker, 2016)
;
_computing_molecular_graphics
;
ORTEP-3 for Windows (Farrugia, 2012), Mercury (Macrae <i>et al.</i>,
2020)
;
_computing_publication_material
;
SHELXTL (Sheldrick, 2008), PLATON (Spek, 2020) and publCIF
(Westrip, 2010)
;
_computing_structure_refinement
;
<i>SHELXL2014/7</i> (Sheldrick, 2015)
;
_computing_structure_solution
;
SHELXS97 (Sheldrick, 2008)
;
_diffrn_ambient_temperature 297(2)
_diffrn_measured_fraction_theta_full 0.996
_diffrn_measured_fraction_theta_max 0.923
_diffrn_measurement_device 'Bruker SMART APEX'
_diffrn_measurement_method 'Phi and Omega Scan'
_diffrn_radiation_monochromator graphite
_diffrn_radiation_type MoK\a
_diffrn_radiation_wavelength 0.71073
_diffrn_reflns_av_R_equivalents 0.0431
_diffrn_reflns_av_unetI/netI 0.0558
_diffrn_reflns_limit_h_max 5
_diffrn_reflns_limit_h_min -4
_diffrn_reflns_limit_k_max 11
_diffrn_reflns_limit_k_min -11
_diffrn_reflns_limit_l_max 27
_diffrn_reflns_limit_l_min -27
_diffrn_reflns_number 4994
_diffrn_reflns_theta_full 25.242
_diffrn_reflns_theta_max 28.165
_diffrn_reflns_theta_min 2.444
_diffrn_source 'fine-focus sealed tube'
_exptl_absorpt_coefficient_mu 4.648
_exptl_absorpt_correction_T_max 0.583
_exptl_absorpt_correction_T_min 0.293
_exptl_absorpt_correction_type multi-scan
_exptl_absorpt_process_details
;
(SADABS; Bruker 2016)
;
_exptl_crystal_colour colourless
_exptl_crystal_density_diffrn 1.696
_exptl_crystal_description block
_exptl_crystal_F_000 440
_exptl_crystal_size_max 0.350
_exptl_crystal_size_mid 0.280
_exptl_crystal_size_min 0.130
_refine_diff_density_max 0.404
_refine_diff_density_min -0.620
_refine_ls_extinction_method none
_refine_ls_goodness_of_fit_ref 1.022
_refine_ls_hydrogen_treatment mixed
_refine_ls_matrix_type full
_refine_ls_number_parameters 133
_refine_ls_number_reflns 1965
_refine_ls_number_restraints 0
_refine_ls_restrained_S_all 1.022
_refine_ls_R_factor_all 0.0656
_refine_ls_R_factor_gt 0.0482
_refine_ls_shift/su_max 0.002
_refine_ls_shift/su_mean 0.000
_refine_ls_structure_factor_coef Fsqd
_refine_ls_weighting_details 'w=1/[\s^2^(Fo^2^)+(0.0812P)^2^+0.1069P] where P=(Fo^2^+2Fc^2^)/3'
_refine_ls_weighting_scheme calc
_refine_ls_wR_factor_gt 0.1281
_refine_ls_wR_factor_ref 0.1401
_reflns_number_gt 1397
_reflns_number_total 1965
_reflns_threshold_expression 'I > 2\s(I)'
_cod_data_source_file dx2053sup1.cif
_cod_data_source_block I
_cod_original_sg_symbol_H-M 'P 21/n'
_cod_database_code 2022800
_shelx_space_group_comment
;
The symmetry employed for this shelxl refinement is uniquely defined
by the following loop, which should always be used as a source of
symmetry information in preference to the above space-group names.
They are only intended as comments.
;
_shelx_estimated_absorpt_t_min 0.293
_shelx_estimated_absorpt_t_max 0.583

loop_
_space_group_symop_operation_xyz
'x, y, z'
'-x+1/2, y+1/2, -z+1/2'
'-x, -y, -z'
'x-1/2, -y-1/2, z-1/2'

loop_
_atom_site_type_symbol
_atom_site_label
_atom_site_fract_x
_atom_site_fract_y
_atom_site_fract_z
_atom_site_U_iso_or_equiv
_atom_site_adp_type
_atom_site_calc_flag
_atom_site_occupancy
_atom_site_disorder_assembly
_atom_site_disorder_group
C C1 0.5990(7) 0.3666(3) 0.79382(16) 0.0508(8) Uani d 1 . .
Br Br1 1.37959(10) 0.22006(5) 1.02549(2) 0.0743(2) Uani d 1 . .
C C2 0.7972(7) 0.3261(3) 0.84766(16) 0.0488(7) Uani d 1 . .
C C3 0.9384(9) 0.4391(4) 0.88181(17) 0.0581(9) Uani d 1 . .
H H3 0.887(9) 0.545(5) 0.8679(19) 0.080(12) Uiso d 1 . .
C C4 1.1186(9) 0.4079(4) 0.93323(18) 0.0615(9) Uani d 1 . .
H H4 1.217(9) 0.494(5) 0.9555(19) 0.077(11) Uiso d 1 . .
C C5 1.1578(9) 0.2628(4) 0.95122(18) 0.0556(8) Uani d 1 . .
C C6 1.0233(9) 0.1475(4) 0.91808(18) 0.0609(9) Uani d 1 . .
H H6 1.065(9) 0.051(5) 0.9319(19) 0.070(11) Uiso d 1 . .
C C7 0.8439(9) 0.1783(4) 0.86619(17) 0.0560(8) Uani d 1 . .
H H7 0.752(8) 0.096(4) 0.8364(15) 0.054(9) Uiso d 1 . .
C C8 0.4544(9) 0.2439(4) 0.7551(2) 0.0555(9) Uani d 1 . .
H H8B 0.342(9) 0.184(4) 0.7824(18) 0.056(10) Uiso d 1 . .
C C9 0.2564(10) 0.3048(4) 0.7064(2) 0.0666(11) Uani d 1 . .
H H8A 0.617(10) 0.187(5) 0.734(2) 0.068(12) Uiso d 1 . .
C C10 0.1011(10) 0.3516(5) 0.6698(2) 0.0783(12) Uani d 1 . .
H H10 -0.0283 0.3905 0.6393 0.094 Uiso calc 1 . .
O O1 0.5514(7) 0.4954(2) 0.77985(13) 0.0718(8) Uani d 1 . .

loop_
_atom_site_aniso_label
_atom_site_aniso_U_11
_atom_site_aniso_U_22
_atom_site_aniso_U_33
_atom_site_aniso_U_12
_atom_site_aniso_U_13
_atom_site_aniso_U_23
C1 0.0553(18) 0.0353(15) 0.0622(19) -0.0025(13) 0.0097(15) -0.0018(14)
Br1 0.0827(4) 0.0702(3) 0.0688(3) -0.00322(18) -0.0116(2) -0.00504(18)
C2 0.0542(18) 0.0368(14) 0.0563(18) -0.0031(13) 0.0125(15) -0.0051(14)
C3 0.076(2) 0.0382(16) 0.061(2) -0.0070(15) 0.0057(18) -0.0033(15)
C4 0.074(2) 0.0484(19) 0.062(2) -0.0152(17) 0.0072(18) -0.0110(17)
C5 0.060(2) 0.0547(19) 0.0524(19) -0.0042(15) 0.0068(15) -0.0065(16)
C6 0.077(2) 0.0415(18) 0.064(2) -0.0030(17) 0.0016(18) -0.0003(16)
C7 0.069(2) 0.0386(15) 0.060(2) -0.0030(15) 0.0009(17) -0.0053(15)
C8 0.057(2) 0.0396(15) 0.069(2) 0.0016(15) -0.0034(19) -0.0029(16)
C9 0.067(2) 0.0464(18) 0.087(3) -0.0048(17) 0.002(2) -0.0019(19)
C10 0.084(3) 0.060(2) 0.088(3) 0.005(2) -0.032(2) 0.017(2)
O1 0.0875(18) 0.0377(12) 0.0895(19) 0.0002(12) -0.0066(16) 0.0024(13)

loop_
_atom_type_symbol
_atom_type_description
_atom_type_scat_dispersion_real
_atom_type_scat_dispersion_imag
_atom_type_scat_source
C C 0.0033 0.0016 'International Tables Vol C Tables 4.2.6.8 and 6.1.1.4'
H H 0.0000 0.0000 'International Tables Vol C Tables 4.2.6.8 and 6.1.1.4'
O O 0.0106 0.0060 'International Tables Vol C Tables 4.2.6.8 and 6.1.1.4'
Br Br -0.2901 2.4595 'International Tables Vol C Tables 4.2.6.8 and 6.1.1.4'

loop_
_geom_angle_atom_site_label_1
_geom_angle_atom_site_label_2
_geom_angle_atom_site_label_3
_geom_angle_site_symmetry_1
_geom_angle_site_symmetry_3
_geom_angle
_geom_angle_publ_flag
O1 C1 C2 . . 121.6(3) ?
O1 C1 C8 . . 119.6(3) ?
C2 C1 C8 . . 118.8(3) ?
C3 C2 C7 . . 118.9(3) ?
C3 C2 C1 . . 118.7(3) ?
C7 C2 C1 . . 122.4(3) ?
C4 C3 C2 . . 121.1(3) ?
C4 C3 H3 . . 123(2) ?
C2 C3 H3 . . 116(2) ?
C5 C4 C3 . . 119.2(3) ?
C5 C4 H4 . . 123(2) ?
C3 C4 H4 . . 117(3) ?
C4 C5 C6 . . 121.3(4) ?
C4 C5 Br1 . . 119.4(3) ?
C6 C5 Br1 . . 119.2(3) ?
C7 C6 C5 . . 119.7(3) ?
C7 C6 H6 . . 123(3) ?
C5 C6 H6 . . 117(3) ?
C6 C7 C2 . . 119.8(3) ?
C6 C7 H7 . . 123.5(18) ?
C2 C7 H7 . . 116.4(18) ?
C9 C8 C1 . . 110.9(3) ?
C9 C8 H8B . . 110(2) ?
C1 C8 H8B . . 107(2) ?
C9 C8 H8A . . 107(2) ?
C1 C8 H8A . . 109(2) ?
H8B C8 H8A . . 113(3) ?
C10 C9 C8 . . 178.8(6) ?
C9 C10 H10 . . 180.0 ?

loop_
_geom_bond_atom_site_label_1
_geom_bond_atom_site_label_2
_geom_bond_site_symmetry_2
_geom_bond_distance
_geom_bond_publ_flag
C1 O1 . 1.218(4) ?
C1 C2 . 1.482(5) ?
C1 C8 . 1.518(5) ?
Br1 C5 . 1.895(4) ?
C2 C3 . 1.397(5) ?
C2 C7 . 1.407(5) ?
C3 C4 . 1.378(6) ?
C3 H3 . 1.03(5) ?
C4 C5 . 1.377(5) ?
C4 H4 . 1.01(5) ?
C5 C6 . 1.388(5) ?
C6 C7 . 1.383(5) ?
C6 H6 . 0.93(4) ?
C7 H7 . 1.06(3) ?
C8 C9 . 1.458(7) ?
C8 H8B . 0.96(4) ?
C8 H8A . 1.02(4) ?
C9 C10 . 1.117(6) ?
C10 H10 . 0.9300 ?

loop_
_geom_hbond_atom_site_label_D
_geom_hbond_atom_site_label_H
_geom_hbond_atom_site_label_A
_geom_hbond_site_symmetry_A
_geom_hbond_distance_DH
_geom_hbond_distance_HA
_geom_hbond_distance_DA
_geom_hbond_angle_DHA
C1 O1 C9 2_556 . 3.134(5) . 154.2(3)
C8 H8A O1 2_646 1.02(4) 2.31(4) 3.259(5) 156(3)
C7 H7 C10 2_546 1.06(3) 2.71(4) 3.626(5) 144(3)
C10 H10 Br1 4_465 0.93 2.68 3.305(5) 126
. . . . . . . .

loop_
_geom_torsion_atom_site_label_1
_geom_torsion_atom_site_label_2
_geom_torsion_atom_site_label_3
_geom_torsion_atom_site_label_4
_geom_torsion_site_symmetry_1
_geom_torsion_site_symmetry_2
_geom_torsion_site_symmetry_3
_geom_torsion_site_symmetry_4
_geom_torsion
_geom_torsion_publ_flag
O1 C1 C2 C3 . . . . -1.9(5) ?
C8 C1 C2 C3 . . . . 177.7(3) ?
O1 C1 C2 C7 . . . . 177.0(3) ?
C8 C1 C2 C7 . . . . -3.4(5) ?
C7 C2 C3 C4 . . . . -0.7(5) ?
C1 C2 C3 C4 . . . . 178.3(3) ?
C2 C3 C4 C5 . . . . -0.4(6) ?
C3 C4 C5 C6 . . . . 1.0(6) ?
C3 C4 C5 Br1 . . . . -175.1(3) ?
C4 C5 C6 C7 . . . . -0.6(6) ?
Br1 C5 C6 C7 . . . . 175.5(3) ?
C5 C6 C7 C2 . . . . -0.5(6) ?
C3 C2 C7 C6 . . . . 1.1(6) ?
C1 C2 C7 C6 . . . . -177.8(3) ?
O1 C1 C8 C9 . . . . -3.3(6) ?
C2 C1 C8 C9 . . . . 177.1(3) ?

_cod_database_fobs_code 2022800
